data_4513908
loop_
_publ_author_name
'Petrus, Rafa\/l'
'Bykowski, Dominik'
'Sobota, Piotr'

_publ_section_title
;
 Solvothermal Alcoholysis Routes for Recycling Polylactide Waste as Lactic
 Acid Esters
;
_journal_issue 8
_journal_name_full 'ACS Catalysis'
_journal_page_first 5222
_journal_paper_doi 10.1021/acscatal.6b01009
_journal_volume 6
_journal_year 2016
_chemical_absolute_configuration rmad
_chemical_formula_moiety 'C20 H40 Ca O12, 2(Cl)'
_chemical_formula_sum 'C20 H40 Ca Cl2 O12'
_chemical_formula_weight 583.50
_space_group_crystal_system triclinic
_space_group_IT_number 1
_space_group_name_Hall 'P 1'
_space_group_name_H-M_alt 'P 1'
_symmetry_space_group_name_Hall 'P 1'
_symmetry_space_group_name_H-M 'P 1'
_atom_sites_solution_hydrogens mixed
_audit_creation_method SHELXL-2014/7
_cell_angle_alpha 97.45(3)
_cell_angle_beta 100.88(3)
_cell_angle_gamma 117.39(3)
_cell_formula_units_Z 1
_cell_length_a 8.768(7)
_cell_length_b 9.508(6)
_cell_length_c 10.629(10)
_cell_measurement_reflns_used 4277
_cell_measurement_temperature 100(2)
_cell_measurement_theta_max 78.1092
_cell_measurement_theta_min 4.3725
_cell_volume 748.4(11)
_computing_cell_refinement 'CrysAlis PRO (Agilent, 2011)'
_computing_data_collection 'CrysAlis PRO (Agilent, 2011)'
_computing_data_reduction 'CrysAlis PRO (Agilent, 2011)'
_computing_molecular_graphics 'DIAMOND  (Brandenburg, 2007)'
_computing_publication_material 'SHELXL-2014/7 (Sheldrick, 2014)'
_computing_structure_refinement 'SHELXL-2014/7 (Sheldrick, 2014)'
_computing_structure_solution 'SHELXS-2014/7 (Sheldrick, 2014)'
_diffrn_ambient_temperature 100(2)
_diffrn_measured_fraction_theta_full 0.975
_diffrn_measured_fraction_theta_max 0.975
_diffrn_measurement_device_type 'Xcalibur PX \k-geometry diffractometer with CCD Onyx camera'
_diffrn_measurement_method '\w and \f'
_diffrn_radiation_monochromator graphite
_diffrn_radiation_source 'fine-focus sealed tube'
_diffrn_radiation_type CuK\a
_diffrn_radiation_wavelength 1.54178
_diffrn_reflns_av_R_equivalents 0.0574
_diffrn_reflns_av_unetI/netI 0.0622
_diffrn_reflns_Laue_measured_fraction_full 0.975
_diffrn_reflns_Laue_measured_fraction_max 0.975
_diffrn_reflns_limit_h_max 10
_diffrn_reflns_limit_h_min -10
_diffrn_reflns_limit_k_max 10
_diffrn_reflns_limit_k_min -11
_diffrn_reflns_limit_l_max 13
_diffrn_reflns_limit_l_min -12
_diffrn_reflns_number 5453
_diffrn_reflns_point_group_measured_fraction_full 0.613
_diffrn_reflns_point_group_measured_fraction_max 0.611
_diffrn_reflns_theta_full 70.000
_diffrn_reflns_theta_max 70.958
_diffrn_reflns_theta_min 4.373
_exptl_absorpt_coefficient_mu 3.908
_exptl_absorpt_correction_T_max 0.561
_exptl_absorpt_correction_T_min 0.373
_exptl_absorpt_correction_type analytical
_exptl_absorpt_process_details
;
CrysAlisPro, Agilent Technologies,
Version 1.171.36.28 (release 01-02-2013 CrysAlis171 .NET)
(compiled Feb  1 2013,16:14:44)
Analytical numeric absorption correction using a multifaceted crystal
model based on expressions derived by R.C. Clark & J.S. Reid.
(Clark, R. C. & Reid, J. S. (1995). Acta Cryst. A51, 887-897)
;
_exptl_crystal_colour colourless
_exptl_crystal_density_diffrn 1.295
_exptl_crystal_description plate
_exptl_crystal_F_000 310
_exptl_crystal_size_max 0.410
_exptl_crystal_size_mid 0.250
_exptl_crystal_size_min 0.230
_refine_diff_density_max 0.524
_refine_diff_density_min -0.628
_refine_diff_density_rms 0.093
_refine_ls_abs_structure_details
;
 Classical Flack method preferred over Parsons because s.u. lower.
;
_refine_ls_abs_structure_Flack -0.014(17)
_refine_ls_extinction_method none
_refine_ls_goodness_of_fit_ref 1.074
_refine_ls_hydrogen_treatment constr
_refine_ls_matrix_type full
_refine_ls_number_parameters 324
_refine_ls_number_reflns 3523
_refine_ls_number_restraints 3
_refine_ls_restrained_S_all 1.074
_refine_ls_R_factor_all 0.0604
_refine_ls_R_factor_gt 0.0565
_refine_ls_shift/su_max 0.000
_refine_ls_shift/su_mean 0.000
_refine_ls_structure_factor_coef Fsqd
_refine_ls_weighting_details 'w=1/[\s^2^(Fo^2^)+(0.1033P)^2^+0.3679P] where P=(Fo^2^+2Fc^2^)/3'
_refine_ls_weighting_scheme calc
_refine_ls_wR_factor_gt 0.1434
_refine_ls_wR_factor_ref 0.1614
_reflns_Friedel_coverage 0.254
_reflns_Friedel_fraction_full 0.250
_reflns_Friedel_fraction_max 0.248
_reflns_number_gt 3338
_reflns_number_total 3523
_reflns_threshold_expression 'I > 2\s(I)'
_cod_data_source_file cs6b01009_si_002.cif
_cod_data_source_block 2
_cod_depositor_comments 'Adding full bibliography for 4513907--4513908.cif.'
_cod_database_code 4513908
_shelx_shelxl_version_number 2014/7
_shelx_space_group_comment
;
The symmetry employed for this shelxl refinement is uniquely defined
by the following loop, which should always be used as a source of
symmetry information in preference to the above space-group names.
They are only intended as comments.
;
_shelx_estimated_absorpt_t_min 0.297
_shelx_estimated_absorpt_t_max 0.467

loop_
_space_group_symop_operation_xyz
'x, y, z'

loop_
_atom_site_label
_atom_site_type_symbol
_atom_site_fract_x
_atom_site_fract_y
_atom_site_fract_z
_atom_site_U_iso_or_equiv
_atom_site_adp_type
_atom_site_occupancy
_atom_site_site_symmetry_order
_atom_site_calc_flag
_atom_site_refinement_flags_posn
_atom_site_refinement_flags_adp
Ca1 Ca 0.61678(12) 0.29546(11) 0.64871(11) 0.0213(3) Uani 1 1 d . .
Cl1 Cl 0.6482(2) 0.81948(17) 0.71147(16) 0.0323(3) Uani 1 1 d . .
Cl2 Cl 1.08946(19) 0.77647(18) 0.58867(16) 0.0333(4) Uani 1 1 d . .
O1 O 0.6243(6) 0.1244(5) 0.8014(5) 0.0274(9) Uani 1 1 d . .
H1 H 0.6326 0.0529 0.7525 0.041 Uiso 1 1 d R U
C1 C 0.4925(9) 0.0618(8) 0.8698(7) 0.0289(13) Uani 1 1 d . .
H1A H 0.4206 -0.0596 0.8343 0.043 Uiso 1 1 calc R U
C2 C 0.3711(8) 0.1303(7) 0.8361(6) 0.0244(12) Uani 1 1 d . .
O2 O 0.3880(6) 0.2204(5) 0.7619(5) 0.0286(10) Uani 1 1 d . .
C3 C 0.5738(13) 0.0974(14) 1.0165(9) 0.055(2) Uani 1 1 d . .
H3A H 0.6458 0.0440 1.0321 0.082 Uiso 1 1 calc R U
H3B H 0.4783 0.0555 1.0599 0.082 Uiso 1 1 calc R U
H3C H 0.6503 0.2157 1.0527 0.082 Uiso 1 1 calc R U
O3 O 0.2451(6) 0.0856(6) 0.8999(5) 0.0322(10) Uani 1 1 d . .
C4 C 0.1108(11) 0.1354(10) 0.8679(9) 0.0387(17) Uani 1 1 d . .
H4A H 0.0049 0.0485 0.7971 0.046 Uiso 1 1 calc R U
H4B H 0.1607 0.2365 0.8364 0.046 Uiso 1 1 calc R U
C5 C 0.0591(15) 0.1643(15) 0.9887(11) 0.066(3) Uani 1 1 d . .
H5A H 0.0259 0.0689 1.0261 0.098 Uiso 1 1 calc R U
H5B H -0.0432 0.1824 0.9668 0.098 Uiso 1 1 calc R U
H5C H 0.1601 0.2610 1.0535 0.098 Uiso 1 1 calc R U
O4 O 0.7293(6) 0.5614(5) 0.7944(5) 0.0263(9) Uani 1 1 d . .
H4 H 0.6893 0.6233 0.7750 0.040 Uiso 1 1 d R U
C6 C 0.9129(8) 0.6653(7) 0.8617(6) 0.0232(11) Uani 1 1 d . .
H6A H 0.9583 0.7669 0.8288 0.028 Uiso 1 1 calc R U
C7 C 1.0110(8) 0.5766(6) 0.8284(6) 0.0198(11) Uani 1 1 d . .
O5 O 0.9334(6) 0.4402(5) 0.7558(5) 0.0318(10) Uani 1 1 d . .
C8 C 0.9412(13) 0.7123(16) 1.0098(9) 0.061(3) Uani 1 1 d . .
H8A H 0.8644 0.7571 1.0271 0.092 Uiso 1 1 calc R U
H8B H 1.0669 0.7948 1.0531 0.092 Uiso 1 1 calc R U
H8C H 0.9107 0.6153 1.0448 0.092 Uiso 1 1 calc R U
O6 O 1.1836(6) 0.6614(6) 0.8874(5) 0.0316(10) Uani 1 1 d . .
C9 C 1.2930(9) 0.5912(9) 0.8530(8) 0.0337(15) Uani 1 1 d . .
H9A H 1.3539 0.6433 0.7886 0.040 Uiso 1 1 calc R U
H9B H 1.2166 0.4723 0.8127 0.040 Uiso 1 1 calc R U
C10 C 1.4277(13) 0.6218(15) 0.9773(10) 0.061(3) Uani 1 1 d . .
H10A H 1.4988 0.7395 1.0184 0.091 Uiso 1 1 calc R U
H10B H 1.5068 0.5812 0.9568 0.091 Uiso 1 1 calc R U
H10C H 1.3661 0.5650 1.0384 0.091 Uiso 1 1 calc R U
O7 O 0.7226(6) 0.4688(5) 0.4974(5) 0.0272(9) Uani 1 1 d . .
H7 H 0.8321 0.5368 0.5142 0.041 Uiso 1 1 d R U
C11 C 0.6197(9) 0.5302(8) 0.4285(7) 0.0310(14) Uani 1 1 d . .
H11A H 0.6852 0.6522 0.4589 0.037 Uiso 1 1 calc R U
C12 C 0.4455(8) 0.4615(7) 0.4666(6) 0.0248(12) Uani 1 1 d . .
O8 O 0.4088(6) 0.3716(5) 0.5392(5) 0.0294(10) Uani 1 1 d . .
C13 C 0.5899(13) 0.4802(15) 0.2794(9) 0.055(2) Uani 1 1 d . .
H13A H 0.7056 0.5275 0.2598 0.082 Uiso 1 1 calc R U
H13B H 0.5161 0.5204 0.2333 0.082 Uiso 1 1 calc R U
H13C H 0.5287 0.3608 0.2495 0.082 Uiso 1 1 calc R U
O9 O 0.3371(6) 0.5090(6) 0.4049(5) 0.0325(10) Uani 1 1 d . .
C14 C 0.1683(10) 0.4605(9) 0.4400(8) 0.0364(16) Uani 1 1 d . .
H14A H 0.1774 0.5545 0.5001 0.044 Uiso 1 1 calc R U
H14B H 0.1426 0.3712 0.4856 0.044 Uiso 1 1 calc R U
C15 C 0.0223(11) 0.4044(14) 0.3156(10) 0.058(2) Uani 1 1 d . .
H15A H 0.0486 0.4938 0.2714 0.087 Uiso 1 1 calc R U
H15B H -0.0916 0.3714 0.3367 0.087 Uiso 1 1 calc R U
H15C H 0.0139 0.3110 0.2570 0.087 Uiso 1 1 calc R U
O10 O 0.3940(6) 0.0267(5) 0.5040(5) 0.0267(9) Uani 1 1 d . .
H10 H 0.2963 -0.0275 0.5206 0.040 Uiso 1 1 d R U
C16 C 0.4425(9) -0.0792(8) 0.4415(6) 0.0273(12) Uani 1 1 d . .
H16A H 0.4093 -0.1744 0.4823 0.033 Uiso 1 1 calc R U
C17 C 0.6450(8) 0.0145(7) 0.4680(6) 0.0236(12) Uani 1 1 d . .
O11 O 0.7385(6) 0.1520(5) 0.5384(5) 0.0302(10) Uani 1 1 d . .
C18 C 0.3472(11) -0.1428(12) 0.2928(9) 0.049(2) Uani 1 1 d . .
H18A H 0.2179 -0.2094 0.2790 0.074 Uiso 1 1 calc R U
H18B H 0.3910 -0.2097 0.2516 0.074 Uiso 1 1 calc R U
H18C H 0.3718 -0.0502 0.2529 0.074 Uiso 1 1 calc R U
O12 O 0.7048(6) -0.0713(5) 0.4080(5) 0.0308(10) Uani 1 1 d . .
C19 C 0.9006(9) 0.0014(9) 0.4384(9) 0.0373(16) Uani 1 1 d . .
H19A H 0.9451 -0.0390 0.5099 0.045 Uiso 1 1 calc R U
H19B H 0.9600 0.1221 0.4675 0.045 Uiso 1 1 calc R U
C20 C 0.9392(13) -0.0488(14) 0.3135(11) 0.057(2) Uani 1 1 d . .
H20A H 0.8856 -0.1680 0.2888 0.086 Uiso 1 1 calc R U
H20B H 1.0690 0.0025 0.3280 0.086 Uiso 1 1 calc R U
H20C H 0.8882 -0.0136 0.2423 0.086 Uiso 1 1 calc R U

loop_
_atom_site_aniso_label
_atom_site_aniso_U_11
_atom_site_aniso_U_22
_atom_site_aniso_U_33
_atom_site_aniso_U_23
_atom_site_aniso_U_13
_atom_site_aniso_U_12
Ca1 0.0200(5) 0.0155(5) 0.0304(6) 0.0082(4) 0.0086(4) 0.0092(4)
Cl1 0.0371(7) 0.0269(7) 0.0428(9) 0.0127(6) 0.0134(6) 0.0220(6)
Cl2 0.0254(6) 0.0280(7) 0.0449(9) 0.0130(6) 0.0133(6) 0.0098(6)
O1 0.031(2) 0.025(2) 0.034(2) 0.0104(18) 0.0139(19) 0.0182(18)
C1 0.032(3) 0.029(3) 0.038(4) 0.018(3) 0.021(3) 0.019(3)
C2 0.025(3) 0.013(2) 0.032(3) 0.003(2) 0.012(2) 0.006(2)
O2 0.027(2) 0.027(2) 0.044(3) 0.0161(19) 0.021(2) 0.0174(18)
C3 0.056(5) 0.084(7) 0.046(5) 0.033(5) 0.024(4) 0.044(5)
O3 0.033(2) 0.030(2) 0.051(3) 0.022(2) 0.029(2) 0.0202(19)
C4 0.040(4) 0.036(3) 0.057(5) 0.021(3) 0.027(4) 0.024(3)
C5 0.064(6) 0.081(7) 0.061(6) -0.004(5) 0.016(5) 0.049(6)
O4 0.028(2) 0.0204(19) 0.031(2) 0.0082(17) 0.0028(17) 0.0144(17)
C6 0.024(3) 0.017(3) 0.025(3) 0.000(2) 0.005(2) 0.009(2)
C7 0.023(3) 0.014(3) 0.022(3) 0.005(2) 0.008(2) 0.009(2)
O5 0.024(2) 0.022(2) 0.050(3) 0.009(2) 0.009(2) 0.0127(18)
C8 0.054(5) 0.113(9) 0.034(4) 0.002(5) 0.008(4) 0.061(6)
O6 0.023(2) 0.027(2) 0.045(3) 0.012(2) 0.0060(19) 0.0133(19)
C9 0.030(3) 0.035(4) 0.046(4) 0.014(3) 0.018(3) 0.020(3)
C10 0.054(5) 0.105(8) 0.046(5) 0.005(5) 0.002(4) 0.065(6)
O7 0.0209(19) 0.030(2) 0.036(3) 0.0156(19) 0.0094(17) 0.0142(17)
C11 0.029(3) 0.030(3) 0.045(4) 0.021(3) 0.016(3) 0.018(3)
C12 0.024(3) 0.023(3) 0.033(3) 0.007(2) 0.010(2) 0.016(2)
O8 0.026(2) 0.022(2) 0.043(3) 0.0156(19) 0.0097(19) 0.0134(18)
C13 0.058(5) 0.094(7) 0.037(5) 0.030(5) 0.021(4) 0.051(5)
O9 0.027(2) 0.031(2) 0.045(3) 0.017(2) 0.011(2) 0.0177(19)
C14 0.034(3) 0.030(3) 0.049(4) 0.014(3) 0.009(3) 0.019(3)
C15 0.028(4) 0.076(6) 0.055(6) 0.006(5) 0.003(3) 0.020(4)
O10 0.0227(18) 0.0164(19) 0.040(3) 0.0019(17) 0.0137(18) 0.0089(16)
C16 0.035(3) 0.019(3) 0.028(3) 0.006(2) 0.010(3) 0.014(2)
C17 0.031(3) 0.016(3) 0.031(3) 0.008(2) 0.014(2) 0.014(2)
O11 0.027(2) 0.019(2) 0.049(3) 0.0080(19) 0.018(2) 0.0119(17)
C18 0.039(4) 0.060(5) 0.041(4) 0.000(4) 0.005(3) 0.024(4)
O12 0.033(2) 0.023(2) 0.039(3) 0.0033(18) 0.017(2) 0.0147(18)
C19 0.031(3) 0.035(4) 0.056(5) 0.012(3) 0.021(3) 0.020(3)
C20 0.051(5) 0.076(6) 0.065(6) 0.021(5) 0.038(5) 0.039(5)

loop_
_atom_type_symbol
_atom_type_description
_atom_type_scat_dispersion_real
_atom_type_scat_dispersion_imag
_atom_type_scat_source
C C 0.0181 0.0091 'International Tables Vol C Tables 4.2.6.8 and 6.1.1.4'
H H 0.0000 0.0000 'International Tables Vol C Tables 4.2.6.8 and 6.1.1.4'
O O 0.0492 0.0322 'International Tables Vol C Tables 4.2.6.8 and 6.1.1.4'
Cl Cl 0.3639 0.7018 'International Tables Vol C Tables 4.2.6.8 and 6.1.1.4'
Ca Ca 0.3641 1.2855 'International Tables Vol C Tables 4.2.6.8 and 6.1.1.4'

loop_
_geom_angle_atom_site_label_1
_geom_angle_atom_site_label_2
_geom_angle_atom_site_label_3
_geom_angle
O11 Ca1 O5 73.80(17)
O11 Ca1 O2 134.70(15)
O5 Ca1 O2 124.85(19)
O11 Ca1 O8 125.04(19)
O5 Ca1 O8 134.33(16)
O2 Ca1 O8 74.41(16)
O11 Ca1 O4 137.16(16)
O5 Ca1 O4 65.11(16)
O2 Ca1 O4 81.63(16)
O8 Ca1 O4 80.09(16)
O11 Ca1 O10 65.32(16)
O5 Ca1 O10 137.26(15)
O2 Ca1 O10 80.11(16)
O8 Ca1 O10 82.10(17)
O4 Ca1 O10 157.31(15)
O11 Ca1 O7 81.24(16)
O5 Ca1 O7 80.15(17)
O2 Ca1 O7 137.80(15)
O8 Ca1 O7 65.06(15)
O4 Ca1 O7 80.42(17)
O10 Ca1 O7 104.57(17)
O11 Ca1 O1 80.70(16)
O5 Ca1 O1 81.09(16)
O2 Ca1 O1 64.93(15)
O8 Ca1 O1 137.87(15)
O4 Ca1 O1 103.60(17)
O10 Ca1 O1 80.62(17)
O7 Ca1 O1 156.92(14)
O11 Ca1 C17 18.59(16)
O5 Ca1 C17 91.70(17)
O2 Ca1 C17 119.64(16)
O8 Ca1 C17 115.15(18)
O4 Ca1 C17 155.75(16)
O10 Ca1 C17 46.76(15)
O7 Ca1 C17 89.03(16)
O1 Ca1 C17 78.19(16)
O11 Ca1 C12 114.82(17)
O5 Ca1 C12 119.53(16)
O2 Ca1 C12 92.19(16)
O8 Ca1 C12 18.39(15)
O4 Ca1 C12 77.72(16)
O10 Ca1 C12 89.60(17)
O7 Ca1 C12 46.71(14)
O1 Ca1 C12 156.26(15)
C17 Ca1 C12 110.50(17)
O11 Ca1 C2 119.71(15)
O5 Ca1 C2 114.45(18)
O2 Ca1 C2 18.65(16)
O8 Ca1 C2 92.50(17)
O4 Ca1 C2 89.05(16)
O10 Ca1 C2 77.76(16)
O7 Ca1 C2 156.44(15)
O1 Ca1 C2 46.32(15)
C17 Ca1 C2 108.02(15)
C12 Ca1 C2 110.56(16)
O11 Ca1 C7 91.61(17)
O5 Ca1 C7 18.38(15)
O2 Ca1 C7 114.66(17)
O8 Ca1 C7 119.66(16)
O4 Ca1 C7 46.75(15)
O10 Ca1 C7 155.61(14)
O7 Ca1 C7 78.02(16)
O1 Ca1 C7 88.24(16)
C17 Ca1 C7 109.81(16)
C12 Ca1 C7 108.20(16)
C2 Ca1 C7 109.74(17)
C1 O1 Ca1 122.0(4)
O1 C1 C2 106.8(5)
O1 C1 C3 112.3(6)
C2 C1 C3 113.5(6)
O2 C2 O3 123.7(6)
O2 C2 C1 123.9(5)
O3 C2 C1 112.4(5)
O3 C2 Ca1 162.9(4)
C1 C2 Ca1 84.7(3)
C2 O2 Ca1 122.1(4)
C2 O3 C4 117.4(5)
O3 C4 C5 108.0(7)
C6 O4 Ca1 122.3(3)
O4 C6 C7 107.7(5)
O4 C6 C8 110.9(6)
C7 C6 C8 111.7(6)
O5 C7 O6 125.2(5)
O5 C7 C6 121.9(5)
O6 C7 C6 113.0(5)
O6 C7 Ca1 163.8(4)
C6 C7 Ca1 83.2(3)
C7 O5 Ca1 122.9(4)
C7 O6 C9 117.1(5)
O6 C9 C10 107.6(6)
C11 O7 Ca1 122.3(3)
O7 C11 C12 106.2(5)
O7 C11 C13 110.4(6)
C12 C11 C13 112.5(6)
O8 C12 O9 124.8(5)
O8 C12 C11 124.1(5)
O9 C12 C11 111.1(5)
O9 C12 Ca1 164.1(4)
C11 C12 Ca1 84.8(3)
C12 O8 Ca1 122.2(4)
C12 O9 C14 116.8(5)
O9 C14 C15 108.1(7)
C16 O10 Ca1 122.1(4)
O10 C16 C17 107.3(5)
O10 C16 C18 111.9(6)
C17 C16 C18 111.4(6)
O11 C17 O12 124.8(6)
O11 C17 C16 122.7(5)
O12 C17 C16 112.5(5)
O12 C17 Ca1 163.9(4)
C16 C17 Ca1 83.5(3)
C17 O11 Ca1 122.2(4)
C17 O12 C19 116.8(5)
O12 C19 C20 106.8(7)

loop_
_geom_bond_atom_site_label_1
_geom_bond_atom_site_label_2
_geom_bond_distance
Ca1 O11 2.403(4)
Ca1 O5 2.405(5)
Ca1 O2 2.407(4)
Ca1 O8 2.416(5)
Ca1 O4 2.425(5)
Ca1 O10 2.442(5)
Ca1 O7 2.451(5)
Ca1 O1 2.455(5)
Ca1 C17 3.216(6)
Ca1 C12 3.220(6)
Ca1 C2 3.223(6)
Ca1 C7 3.229(6)
O1 C1 1.420(7)
C1 C2 1.497(8)
C1 C3 1.508(12)
C2 O2 1.217(8)
C2 O3 1.337(7)
O3 C4 1.460(8)
C4 C5 1.475(12)
O4 C6 1.414(7)
C6 C7 1.510(7)
C6 C8 1.519(10)
C7 O5 1.213(8)
C7 O6 1.312(8)
O6 C9 1.469(7)
C9 C10 1.490(12)
O7 C11 1.427(8)
C11 C12 1.519(8)
C11 C13 1.529(12)
C12 O8 1.201(8)
C12 O9 1.332(7)
O9 C14 1.472(8)
C14 C15 1.490(12)
O10 C16 1.401(7)
C16 C17 1.522(9)
C16 C18 1.533(11)
C17 O11 1.212(8)
C17 O12 1.316(7)
O12 C19 1.474(8)
C19 C20 1.503(11)

loop_
_geom_hbond_atom_site_label_D
_geom_hbond_atom_site_label_H
_geom_hbond_atom_site_label_A
_geom_hbond_distance_DH
_geom_hbond_distance_HA
_geom_hbond_distance_DA
_geom_hbond_angle_DHA
_geom_hbond_site_symmetry_A
O1 H1 Cl1 0.84 2.28 3.046(5) 152.3 1_545
C4 H4A Cl1 0.99 2.74 3.631(9) 150.4 1_445
O4 H4 Cl1 0.84 2.22 3.038(5) 165.6 .
C9 H9A Cl1 0.99 2.70 3.615(7) 153.0 1_655
O7 H7 Cl2 0.84 2.24 3.045(5) 159.4 .
C14 H14A Cl2 0.99 2.68 3.618(8) 157.9 1_455
O10 H10 Cl2 0.84 2.24 3.036(5) 158.1 1_445
C19 H19A Cl2 0.99 2.72 3.607(8) 149.3 1_545

loop_
_geom_torsion_atom_site_label_1
_geom_torsion_atom_site_label_2
_geom_torsion_atom_site_label_3
_geom_torsion_atom_site_label_4
_geom_torsion
Ca1 O1 C1 C2 -3.8(7)
Ca1 O1 C1 C3 -128.9(6)
O1 C1 C2 O2 0.9(9)
C3 C1 C2 O2 125.2(8)
O1 C1 C2 O3 -177.1(5)
C3 C1 C2 O3 -52.8(8)
O1 C1 C2 Ca1 2.5(5)
C3 C1 C2 Ca1 126.8(6)
O3 C2 O2 Ca1 -179.7(5)
C1 C2 O2 Ca1 2.5(8)
O2 C2 O3 C4 6.2(10)
C1 C2 O3 C4 -175.7(6)
Ca1 C2 O3 C4 5.5(18)
C2 O3 C4 C5 -147.2(7)
Ca1 O4 C6 C7 -2.0(6)
Ca1 O4 C6 C8 -124.5(6)
O4 C6 C7 O5 -0.1(8)
C8 C6 C7 O5 121.9(8)
O4 C6 C7 O6 -179.1(5)
C8 C6 C7 O6 -57.1(8)
O4 C6 C7 Ca1 1.3(4)
C8 C6 C7 Ca1 123.3(6)
O6 C7 O5 Ca1 -178.9(4)
C6 C7 O5 Ca1 2.2(8)
O5 C7 O6 C9 5.8(9)
C6 C7 O6 C9 -175.2(5)
Ca1 C7 O6 C9 3.3(17)
C7 O6 C9 C10 -139.5(7)
Ca1 O7 C11 C12 -1.8(7)
Ca1 O7 C11 C13 -124.0(6)
O7 C11 C12 O8 -1.1(9)
C13 C11 C12 O8 119.8(8)
O7 C11 C12 O9 -178.7(5)
C13 C11 C12 O9 -57.8(8)
O7 C11 C12 Ca1 1.2(5)
C13 C11 C12 Ca1 122.1(6)
O9 C12 O8 Ca1 -179.2(5)
C11 C12 O8 Ca1 3.6(9)
O8 C12 O9 C14 6.6(10)
C11 C12 O9 C14 -175.9(6)
Ca1 C12 O9 C14 4.7(19)
C12 O9 C14 C15 -137.1(7)
Ca1 O10 C16 C17 -7.1(6)
Ca1 O10 C16 C18 -129.5(5)
O10 C16 C17 O11 4.1(8)
C18 C16 C17 O11 126.8(7)
O10 C16 C17 O12 -176.9(5)
C18 C16 C17 O12 -54.1(8)
O10 C16 C17 Ca1 4.6(4)
C18 C16 C17 Ca1 127.3(5)
O12 C17 O11 Ca1 -178.2(5)
C16 C17 O11 Ca1 0.8(8)
O11 C17 O12 C19 5.3(10)
C16 C17 O12 C19 -173.7(5)
Ca1 C17 O12 C19 1.1(19)
C17 O12 C19 C20 -145.3(7)
